data_7715032
loop_
_publ_author_name
'Cesari, Cristiana'
'Bortoluzzi, Marco'
'Femoni, Cristina'
'Forti, Francesca'
'Iapalucci, Maria Carmela'
'Zacchini, Stefano'

_publ_section_title
;
 Peraurated ruthenium hydride carbonyl clusters: aurophilicity, isolobal
 analogy, structural isomerism, and fluxionality.
;
_journal_issue 8
_journal_name_full 'Dalton transactions (Cambridge, England : 2003)'
_journal_page_first 3865
_journal_page_last 3879
_journal_paper_doi 10.1039/d3dt04282k
_journal_volume 53
_journal_year 2024
_chemical_formula_sum 'C84 H60 Au4 O12 P4 Ru4'
_chemical_formula_weight 2577.34
_space_group_crystal_system monoclinic
_space_group_IT_number 14
_space_group_name_Hall '-P 2ybc'
_space_group_name_H-M_alt 'P 1 21/c 1'
_atom_sites_solution_hydrogens geom
_audit_creation_method SHELXL-2014/7
_audit_update_record
;
2023-11-02 deposited with the CCDC.	2024-01-18 downloaded from the CCDC.
;
_cell_angle_alpha 90
_cell_angle_beta 92.504(15)
_cell_angle_gamma 90
_cell_formula_units_Z 4
_cell_length_a 21.680(12)
_cell_length_b 15.264(9)
_cell_length_c 28.654(17)
_cell_measurement_reflns_used 9771
_cell_measurement_temperature 100(2)
_cell_measurement_theta_max 27.216
_cell_measurement_theta_min 2.192
_cell_volume 9473(10)
_computing_cell_refinement 'APEX2 (Bruker AXS, 2006)'
_computing_data_collection 'APEX2 (Bruker AXS, 2006)'
_computing_data_reduction 'SAINT (Bruker AXS, 2004)'
_computing_molecular_graphics 'SCHAKAL99 (Keller, 1999)'
_computing_publication_material 'XCIF (Bruker AXS, 2001)'
_computing_structure_refinement 'SHELXL-2014/7 (Sheldrick, 2014)'
_computing_structure_solution 'SHELXL-2014/7 (Sheldrick, 2014)'
_diffrn_ambient_temperature 100(2)
_diffrn_measured_fraction_theta_full 0.994
_diffrn_measured_fraction_theta_max 0.994
_diffrn_measurement_device_type 'PHOTON2 area detector'
_diffrn_measurement_method 'phi and omega scans'
_diffrn_radiation_type MoK\a
_diffrn_radiation_wavelength 0.71073
_diffrn_reflns_av_R_equivalents 0.0902
_diffrn_reflns_av_unetI/netI 0.0876
_diffrn_reflns_Laue_measured_fraction_full 0.994
_diffrn_reflns_Laue_measured_fraction_max 0.994
_diffrn_reflns_limit_h_max 25
_diffrn_reflns_limit_h_min -25
_diffrn_reflns_limit_k_max 18
_diffrn_reflns_limit_k_min -18
_diffrn_reflns_limit_l_max 31
_diffrn_reflns_limit_l_min -34
_diffrn_reflns_number 51811
_diffrn_reflns_point_group_measured_fraction_full 0.994
_diffrn_reflns_point_group_measured_fraction_max 0.994
_diffrn_reflns_theta_full 25.000
_diffrn_reflns_theta_max 25.000
_diffrn_reflns_theta_min 1.512
_diffrn_source 'fine-focus sealed tube'
_exptl_absorpt_coefficient_mu 6.908
_exptl_absorpt_correction_T_max 0.1363
_exptl_absorpt_correction_T_min 0.0390
_exptl_absorpt_correction_type empirical
_exptl_absorpt_process_details
;
 Data were corrected for Lorentz polarization and absorption
 effects (empirical absorption corrections SADABS).
 R(int) = 0.1693 (selected reflections only, before parameter refinement)
 R(int) = 0.1010 (selected reflections only, after parameter refinement)
;
_exptl_crystal_colour brown
_exptl_crystal_density_diffrn 1.807
_exptl_crystal_description prism
_exptl_crystal_F_000 4848
_exptl_crystal_size_max 0.150
_exptl_crystal_size_mid 0.140
_exptl_crystal_size_min 0.100
_refine_diff_density_max 3.251
_refine_diff_density_min -2.325
_refine_diff_density_rms 0.274
_refine_ls_extinction_method none
_refine_ls_goodness_of_fit_ref 1.041
_refine_ls_hydrogen_treatment constr
_refine_ls_matrix_type full
_refine_ls_number_parameters 973
_refine_ls_number_reflns 16593
_refine_ls_number_restraints 438
_refine_ls_restrained_S_all 1.029
_refine_ls_R_factor_all 0.0853
_refine_ls_R_factor_gt 0.0683
_refine_ls_shift/su_max 0.001
_refine_ls_shift/su_mean 0.000
_refine_ls_structure_factor_coef Fsqd
_refine_ls_weighting_details 'w=1/[\s^2^(Fo^2^)+(0.0851P)^2^+150.7820P] where P=(Fo^2^+2Fc^2^)/3'
_refine_ls_weighting_scheme calc
_refine_ls_wR_factor_gt 0.1711
_refine_ls_wR_factor_ref 0.1826
_reflns_Friedel_coverage 0.000
_reflns_number_gt 13261
_reflns_number_total 16593
_reflns_threshold_expression 'I > 2\s(I)'
_cod_data_source_file d3dt04282k3.cif
_cod_data_source_block 5solv
_cod_depositor_comments 'Adding full bibliography for 7715028--7715032.cif.'
_cod_original_cell_volume 9473(9)
_cod_original_sg_symbol_H-M 'P 21/c'
_cod_database_code 7715032
_shelx_shelxl_version_number 2014/7
_shelx_space_group_comment
;
The symmetry employed for this shelxl refinement is uniquely defined
by the following loop, which should always be used as a source of
symmetry information in preference to the above space-group names.
They are only intended as comments.
;
_shelx_estimated_absorpt_t_min 0.424
_shelx_estimated_absorpt_t_max 0.545

loop_
_space_group_symop_operation_xyz
'x, y, z'
'-x, y+1/2, -z+1/2'
'-x, -y, -z'
'x, -y-1/2, z-1/2'

loop_
_atom_site_label
_atom_site_type_symbol
_atom_site_fract_x
_atom_site_fract_y
_atom_site_fract_z
_atom_site_U_iso_or_equiv
_atom_site_adp_type
_atom_site_occupancy
_atom_site_site_symmetry_order
_atom_site_calc_flag
_atom_site_refinement_flags_posn
_atom_site_refinement_flags_adp
_atom_site_refinement_flags_occupancy
_atom_site_disorder_assembly
_atom_site_disorder_group
Au1 Au 0.27281(2) 0.35900(3) 0.27195(2) 0.02657(14) Uani 1 1 d . . . . .
Au2 Au 0.27798(2) 0.22550(3) 0.20038(2) 0.03020(14) Uani 1 1 d . . . . .
Au3 Au 0.35258(2) 0.33652(4) 0.35451(2) 0.03018(14) Uani 1 1 d . . . . .
Au4 Au 0.29585(2) 0.51657(3) 0.22206(2) 0.03214(15) Uani 1 1 d . . . . .
P1 P 0.17097(15) 0.3760(2) 0.29212(13) 0.0281(7) Uani 1 1 d . . . . .
P2 P 0.20797(16) 0.1274(2) 0.16528(13) 0.0318(8) Uani 1 1 d . . . . .
P3 P 0.34809(18) 0.3303(3) 0.43588(13) 0.0356(8) Uani 1 1 d . . . . .
P4 P 0.25157(17) 0.6442(2) 0.19188(15) 0.0345(8) Uani 1 1 d . . . . .
Ru1 Ru 0.47669(5) 0.34085(8) 0.23344(4) 0.0317(3) Uani 1 1 d . . . . .
Ru2 Ru 0.39162(5) 0.44978(7) 0.28229(4) 0.0247(2) Uani 1 1 d . . . . .
Ru3 Ru 0.35760(5) 0.36735(7) 0.18600(4) 0.0262(2) Uani 1 1 d . . . . .
Ru4 Ru 0.37604(5) 0.24139(7) 0.27113(4) 0.0248(2) Uani 1 1 d . . . . .
C1 C 0.5126(7) 0.2532(12) 0.1927(6) 0.045(4) Uani 1 1 d . . . . .
C2 C 0.5267(7) 0.4326(10) 0.2082(6) 0.042(4) Uani 1 1 d . . . . .
C3 C 0.5328(7) 0.3174(12) 0.2863(6) 0.049(4) Uani 1 1 d . . . . .
C4 C 0.3425(6) 0.5283(9) 0.3193(5) 0.034(3) Uani 1 1 d . . . . .
C5 C 0.4278(6) 0.5451(9) 0.2490(5) 0.032(3) Uani 1 1 d . . . . .
C6 C 0.4585(7) 0.4511(9) 0.3282(5) 0.034(3) Uani 1 1 d . . . . .
C7 C 0.2814(7) 0.4020(10) 0.1506(5) 0.039(4) Uani 1 1 d . . . . .
C8 C 0.4078(6) 0.4489(10) 0.1535(5) 0.033(3) Uani 1 1 d . . . . .
C9 C 0.3795(7) 0.2788(8) 0.1443(5) 0.034(3) Uani 1 1 d . . . . .
C10 C 0.4067(6) 0.1543(9) 0.2307(5) 0.031(3) Uani 1 1 d . . . . .
C11 C 0.4333(7) 0.2084(11) 0.3202(5) 0.042(4) Uani 1 1 d . . . . .
C12 C 0.3134(6) 0.1672(9) 0.2941(5) 0.033(3) Uani 1 1 d . . . . .
O1 O 0.5339(6) 0.2058(9) 0.1698(5) 0.069(4) Uani 1 1 d . . . . .
O2 O 0.5576(6) 0.4854(8) 0.1966(5) 0.059(3) Uani 1 1 d . . . . .
O3 O 0.5642(5) 0.3061(9) 0.3181(5) 0.061(3) Uani 1 1 d . . . . .
O4 O 0.3246(6) 0.5796(8) 0.3435(4) 0.056(3) Uani 1 1 d . . . . .
O5 O 0.4475(5) 0.6044(7) 0.2318(4) 0.047(3) Uani 1 1 d . . . . .
O6 O 0.4965(5) 0.4620(8) 0.3576(4) 0.050(3) Uani 1 1 d . . . . .
O7 O 0.2440(5) 0.4189(7) 0.1230(4) 0.045(3) Uani 1 1 d . . . . .
O8 O 0.4347(5) 0.4936(7) 0.1306(4) 0.051(3) Uani 1 1 d . . . . .
O9 O 0.3946(6) 0.2305(8) 0.1164(4) 0.054(3) Uani 1 1 d . . . . .
O10 O 0.4233(5) 0.0955(7) 0.2096(4) 0.046(3) Uani 1 1 d . . . . .
O11 O 0.4665(5) 0.1790(8) 0.3497(4) 0.052(3) Uani 1 1 d . . . . .
O12 O 0.2834(6) 0.1152(7) 0.3096(4) 0.058(3) Uani 1 1 d . . . . .
C101 C 0.1504(6) 0.3041(10) 0.3395(5) 0.033(3) Uani 1 1 d . U . . .
C102 C 0.1263(9) 0.3320(11) 0.3808(6) 0.052(4) Uani 1 1 d . U . . .
H102 H 0.1222 0.3932 0.3859 0.062 Uiso 1 1 calc R U . . .
C103 C 0.1082(10) 0.2753(14) 0.4146(7) 0.066(5) Uani 1 1 d . U . . .
H103 H 0.0896 0.2976 0.4415 0.079 Uiso 1 1 calc R U . . .
C104 C 0.1166(9) 0.1860(14) 0.4098(7) 0.067(5) Uani 1 1 d . U . . .
H104 H 0.1062 0.1463 0.4337 0.080 Uiso 1 1 calc R U . . .
C105 C 0.1402(9) 0.1572(12) 0.3697(7) 0.056(5) Uani 1 1 d . U . . .
H105 H 0.1455 0.0960 0.3654 0.067 Uiso 1 1 calc R U . . .
C106 C 0.1574(8) 0.2147(12) 0.3340(7) 0.054(4) Uani 1 1 d . U . . .
H106 H 0.1736 0.1920 0.3062 0.065 Uiso 1 1 calc R U . . .
C107 C 0.1128(5) 0.3516(8) 0.2452(4) 0.022(3) Uani 1 1 d . U . . .
C108 C 0.1266(7) 0.3585(8) 0.1987(5) 0.036(3) Uani 1 1 d . U . . .
H108 H 0.1680 0.3700 0.1910 0.043 Uiso 1 1 calc R U . . .
C109 C 0.0817(7) 0.3492(9) 0.1627(5) 0.037(3) Uani 1 1 d . U . . .
H109 H 0.0920 0.3562 0.1311 0.044 Uiso 1 1 calc R U . . .
C110 C 0.0225(7) 0.3297(10) 0.1737(6) 0.045(4) Uani 1 1 d . U . . .
H110 H -0.0080 0.3218 0.1493 0.054 Uiso 1 1 calc R U . . .
C111 C 0.0062(7) 0.3214(9) 0.2196(6) 0.045(4) Uani 1 1 d . U . . .
H111 H -0.0353 0.3083 0.2266 0.054 Uiso 1 1 calc R U . . .
C112 C 0.0517(6) 0.3325(8) 0.2560(5) 0.029(3) Uani 1 1 d . U . . .
H112 H 0.0410 0.3269 0.2876 0.034 Uiso 1 1 calc R U . . .
C113 C 0.1498(6) 0.4858(9) 0.3115(5) 0.033(3) Uani 1 1 d . U . . .
C114 C 0.1858(8) 0.5268(11) 0.3490(6) 0.052(4) Uani 1 1 d . U . . .
H114 H 0.2196 0.4961 0.3636 0.063 Uiso 1 1 calc R U . . .
C115 C 0.1723(9) 0.6061(12) 0.3633(7) 0.063(5) Uani 1 1 d . U . . .
H115 H 0.1962 0.6315 0.3884 0.076 Uiso 1 1 calc R U . . .
C116 C 0.1230(10) 0.6542(12) 0.3423(7) 0.066(5) Uani 1 1 d . U . . .
H116 H 0.1117 0.7099 0.3540 0.079 Uiso 1 1 calc R U . . .
C117 C 0.0916(10) 0.6176(12) 0.3039(8) 0.072(6) Uani 1 1 d . U . . .
H117 H 0.0607 0.6513 0.2876 0.087 Uiso 1 1 calc R U . . .
C118 C 0.1036(8) 0.5347(11) 0.2886(7) 0.063(5) Uani 1 1 d . U . . .
H118 H 0.0807 0.5108 0.2626 0.075 Uiso 1 1 calc R U . . .
C201 C 0.1568(7) 0.0766(9) 0.2066(6) 0.041(4) Uani 1 1 d . U . . .
C202 C 0.1037(7) 0.1219(11) 0.2193(6) 0.042(4) Uani 1 1 d . U . . .
H202 H 0.0922 0.1753 0.2043 0.050 Uiso 1 1 calc R U . . .
C203 C 0.0682(7) 0.0876(11) 0.2543(6) 0.049(4) Uani 1 1 d . U . . .
H203 H 0.0319 0.1170 0.2632 0.059 Uiso 1 1 calc R U . . .
C204 C 0.0861(8) 0.0108(11) 0.2759(7) 0.053(4) Uani 1 1 d . U . . .
H204 H 0.0607 -0.0133 0.2989 0.064 Uiso 1 1 calc R U . . .
C205 C 0.1387(8) -0.0317(12) 0.2658(7) 0.057(4) Uani 1 1 d . U . . .
H205 H 0.1508 -0.0826 0.2829 0.069 Uiso 1 1 calc R U . . .
C206 C 0.1749(7) -0.0014(10) 0.2306(6) 0.046(4) Uani 1 1 d . U . . .
H206 H 0.2112 -0.0320 0.2228 0.055 Uiso 1 1 calc R U . . .
C207 C 0.2442(7) 0.0351(9) 0.1374(5) 0.034(3) Uani 1 1 d . U . . .
C208 C 0.3083(6) 0.0330(9) 0.1317(6) 0.037(3) Uani 1 1 d . U . . .
H208 H 0.3337 0.0788 0.1441 0.045 Uiso 1 1 calc R U . . .
C209 C 0.3338(7) -0.0340(10) 0.1086(6) 0.042(4) Uani 1 1 d . U . . .
H209 H 0.3771 -0.0338 0.1048 0.051 Uiso 1 1 calc R U . . .
C210 C 0.2997(8) -0.1021(10) 0.0904(6) 0.047(4) Uani 1 1 d . U . . .
H210 H 0.3190 -0.1480 0.0740 0.057 Uiso 1 1 calc R U . . .
C211 C 0.2349(8) -0.1035(11) 0.0963(6) 0.051(4) Uani 1 1 d . U . . .
H211 H 0.2104 -0.1508 0.0845 0.062 Uiso 1 1 calc R U . . .
C212 C 0.2083(6) -0.0346(9) 0.1195(5) 0.036(3) Uani 1 1 d . U . . .
H212 H 0.1650 -0.0345 0.1234 0.043 Uiso 1 1 calc R U . . .
C213 C 0.1602(6) 0.1744(10) 0.1166(5) 0.034(3) Uani 1 1 d . U . . .
C214 C 0.0975(8) 0.1492(11) 0.1068(6) 0.050(4) Uani 1 1 d . U . . .
H214 H 0.0782 0.1065 0.1253 0.060 Uiso 1 1 calc R U . . .
C215 C 0.0654(8) 0.1888(13) 0.0694(7) 0.060(5) Uani 1 1 d . U . . .
H215 H 0.0239 0.1723 0.0620 0.072 Uiso 1 1 calc R U . . .
C216 C 0.0929(10) 0.2514(13) 0.0428(6) 0.061(5) Uani 1 1 d . U . . .
H216 H 0.0697 0.2794 0.0182 0.074 Uiso 1 1 calc R U . . .
C217 C 0.1537(9) 0.2740(12) 0.0517(6) 0.058(5) Uani 1 1 d . U . . .
H217 H 0.1731 0.3166 0.0332 0.070 Uiso 1 1 calc R U . . .
C218 C 0.1849(8) 0.2345(11) 0.0869(6) 0.048(4) Uani 1 1 d . U . . .
H218 H 0.2273 0.2489 0.0919 0.058 Uiso 1 1 calc R U . . .
C301 C 0.4211(8) 0.3528(11) 0.4683(6) 0.047(4) Uani 1 1 d . U . . .
C302 C 0.4767(7) 0.3301(11) 0.4470(6) 0.046(4) Uani 1 1 d . U . . .
H302 H 0.4772 0.3073 0.4162 0.056 Uiso 1 1 calc R U . . .
C303 C 0.5305(9) 0.3436(13) 0.4741(8) 0.071(6) Uani 1 1 d . U . . .
H303 H 0.5687 0.3285 0.4612 0.085 Uiso 1 1 calc R U . . .
C304 C 0.5317(9) 0.3764(14) 0.5172(8) 0.072(6) Uani 1 1 d . U . . .
H304 H 0.5706 0.3846 0.5333 0.086 Uiso 1 1 calc R U . . .
C305 C 0.4787(10) 0.3989(14) 0.5395(7) 0.067(5) Uani 1 1 d . U . . .
H305 H 0.4807 0.4182 0.5710 0.081 Uiso 1 1 calc R U . . .
C306 C 0.4208(9) 0.3924(13) 0.5138(6) 0.058(5) Uani 1 1 d . U . . .
H306 H 0.3837 0.4134 0.5263 0.070 Uiso 1 1 calc R U . . .
C307 C 0.3262(8) 0.2250(10) 0.4587(5) 0.042(4) Uani 1 1 d . U . . .
C308 C 0.2846(8) 0.1731(10) 0.4316(6) 0.054(5) Uani 1 1 d . U . . .
H308 H 0.2699 0.1935 0.4019 0.065 Uiso 1 1 calc R U . . .
C309 C 0.2650(10) 0.0935(14) 0.4476(9) 0.082(6) Uani 1 1 d . U . . .
H309 H 0.2376 0.0582 0.4288 0.098 Uiso 1 1 calc R U . . .
C310 C 0.2866(10) 0.0646(13) 0.4928(8) 0.070(5) Uani 1 1 d . U . . .
H310 H 0.2731 0.0099 0.5044 0.084 Uiso 1 1 calc R U . . .
C311 C 0.3249(11) 0.1131(14) 0.5186(8) 0.080(6) Uani 1 1 d . U . . .
H311 H 0.3385 0.0929 0.5487 0.096 Uiso 1 1 calc R U . . .
C312 C 0.3461(9) 0.1935(12) 0.5026(6) 0.055(4) Uani 1 1 d . U . . .
H312 H 0.3741 0.2271 0.5217 0.066 Uiso 1 1 calc R U . . .
C313 C 0.2944(7) 0.4082(11) 0.4586(5) 0.041(3) Uani 1 1 d . U . . .
C314 C 0.3064(7) 0.4975(11) 0.4513(6) 0.048(4) Uani 1 1 d . U . . .
H314 H 0.3435 0.5143 0.4371 0.057 Uiso 1 1 calc R U . . .
C315 C 0.2651(11) 0.5621(14) 0.4644(7) 0.071(6) Uani 1 1 d . U . . .
H315 H 0.2727 0.6223 0.4585 0.085 Uiso 1 1 calc R U . . .
C316 C 0.2118(9) 0.5356(15) 0.4867(7) 0.068(5) Uani 1 1 d . U . . .
H316 H 0.1837 0.5785 0.4969 0.082 Uiso 1 1 calc R U . . .
C317 C 0.2000(10) 0.4490(16) 0.4941(8) 0.076(6) Uani 1 1 d . U . . .
H317 H 0.1633 0.4318 0.5086 0.091 Uiso 1 1 calc R U . . .
C318 C 0.2416(9) 0.3861(15) 0.4802(7) 0.067(5) Uani 1 1 d . U . . .
H318 H 0.2331 0.3261 0.4858 0.081 Uiso 1 1 calc R U . . .
C401 C 0.2837(7) 0.6606(9) 0.1334(6) 0.039(3) Uani 1 1 d . U . . .
C402 C 0.3460(7) 0.6606(9) 0.1298(6) 0.042(4) Uani 1 1 d . U . . .
H402 H 0.3722 0.6565 0.1571 0.051 Uiso 1 1 calc R U . . .
C403 C 0.3706(8) 0.6665(11) 0.0877(7) 0.054(4) Uani 1 1 d . U . . .
H403 H 0.4142 0.6673 0.0853 0.064 Uiso 1 1 calc R U . . .
C404 C 0.3318(9) 0.6714(11) 0.0467(7) 0.057(5) Uani 1 1 d . U . . .
H404 H 0.3496 0.6741 0.0171 0.069 Uiso 1 1 calc R U . . .
C405 C 0.2692(10) 0.6723(10) 0.0494(6) 0.054(4) Uani 1 1 d . U . . .
H405 H 0.2430 0.6766 0.0220 0.065 Uiso 1 1 calc R U . . .
C406 C 0.2450(8) 0.6669(9) 0.0927(6) 0.044(4) Uani 1 1 d . U . . .
H406 H 0.2015 0.6673 0.0953 0.053 Uiso 1 1 calc R U . . .
C407 C 0.2738(6) 0.7374(10) 0.2285(5) 0.039(3) Uani 1 1 d . U . . .
C408 C 0.2594(9) 0.7316(13) 0.2771(6) 0.061(5) Uani 1 1 d . U . . .
H408 H 0.2397 0.6810 0.2888 0.073 Uiso 1 1 calc R U . . .
C409 C 0.2750(10) 0.8019(12) 0.3068(7) 0.065(5) Uani 1 1 d . U . . .
H409 H 0.2654 0.7999 0.3388 0.078 Uiso 1 1 calc R U . . .
C410 C 0.3043(9) 0.8740(12) 0.2892(7) 0.064(5) Uani 1 1 d . U . . .
H410 H 0.3153 0.9205 0.3099 0.076 Uiso 1 1 calc R U . . .
C411 C 0.3186(7) 0.8821(11) 0.2429(6) 0.049(4) Uani 1 1 d . U . . .
H411 H 0.3378 0.9337 0.2319 0.059 Uiso 1 1 calc R U . . .
C412 C 0.3039(7) 0.8118(11) 0.2121(6) 0.047(4) Uani 1 1 d . U . . .
H412 H 0.3145 0.8151 0.1803 0.056 Uiso 1 1 calc R U . . .
C413 C 0.1692(7) 0.6569(10) 0.1834(6) 0.045(4) Uani 1 1 d . U . . .
C414 C 0.1324(7) 0.5859(12) 0.1715(7) 0.059(5) Uani 1 1 d . U . . .
H414 H 0.1507 0.5294 0.1700 0.071 Uiso 1 1 calc R U . . .
C415 C 0.0687(10) 0.5947(15) 0.1615(8) 0.076(6) Uani 1 1 d . U . . .
H415 H 0.0434 0.5448 0.1556 0.091 Uiso 1 1 calc R U . . .
C416 C 0.0439(10) 0.6781(17) 0.1606(8) 0.077(6) Uani 1 1 d . U . . .
H416 H 0.0014 0.6857 0.1521 0.092 Uiso 1 1 calc R U . . .
C417 C 0.0786(8) 0.7486(14) 0.1717(8) 0.066(5) Uani 1 1 d . U . . .
H417 H 0.0597 0.8047 0.1728 0.079 Uiso 1 1 calc R U . . .
C418 C 0.1417(7) 0.7411(11) 0.1814(7) 0.054(4) Uani 1 1 d . U . . .
H418 H 0.1663 0.7920 0.1867 0.064 Uiso 1 1 calc R U . . .

loop_
_atom_site_aniso_label
_atom_site_aniso_U_11
_atom_site_aniso_U_22
_atom_site_aniso_U_33
_atom_site_aniso_U_23
_atom_site_aniso_U_13
_atom_site_aniso_U_12
Au1 0.0205(2) 0.0265(3) 0.0323(3) -0.0014(2) -0.0028(2) 0.00016(19)
Au2 0.0263(3) 0.0298(3) 0.0339(3) -0.0065(2) -0.0054(2) -0.0017(2)
Au3 0.0301(3) 0.0344(3) 0.0257(3) -0.0008(2) -0.0025(2) -0.0010(2)
Au4 0.0273(3) 0.0274(3) 0.0413(3) 0.0048(2) -0.0032(2) 0.0025(2)
P1 0.0179(15) 0.0342(19) 0.032(2) -0.0004(15) -0.0013(13) 0.0009(14)
P2 0.0280(17) 0.0304(18) 0.036(2) -0.0044(15) -0.0110(15) -0.0025(15)
P3 0.037(2) 0.043(2) 0.026(2) -0.0006(16) -0.0006(15) -0.0099(17)
P4 0.0256(17) 0.0304(19) 0.047(2) 0.0077(16) 0.0008(16) 0.0034(15)
Ru1 0.0206(5) 0.0349(6) 0.0393(7) 0.0001(5) -0.0009(5) 0.0029(4)
Ru2 0.0216(5) 0.0234(5) 0.0288(6) -0.0015(4) -0.0040(4) -0.0010(4)
Ru3 0.0249(5) 0.0253(5) 0.0280(6) -0.0007(4) -0.0030(4) 0.0007(4)
Ru4 0.0221(5) 0.0242(5) 0.0275(6) -0.0013(4) -0.0045(4) 0.0015(4)
C1 0.027(7) 0.059(10) 0.048(10) 0.001(8) 0.007(7) 0.003(7)
C2 0.025(7) 0.038(9) 0.064(11) -0.001(8) -0.001(7) 0.009(7)
C3 0.034(8) 0.068(12) 0.043(10) 0.001(8) -0.002(7) -0.009(8)
C4 0.023(7) 0.026(7) 0.053(10) -0.009(7) -0.008(6) 0.004(6)
C5 0.021(6) 0.038(8) 0.036(8) 0.006(6) -0.011(6) -0.007(6)
C6 0.036(8) 0.038(8) 0.028(8) 0.002(6) -0.002(6) -0.003(6)
C7 0.041(8) 0.038(8) 0.037(8) 0.006(7) -0.009(7) -0.018(7)
C8 0.025(7) 0.043(8) 0.031(8) 0.008(7) -0.005(6) -0.010(6)
C9 0.060(9) 0.020(7) 0.022(7) -0.001(6) 0.004(6) -0.004(6)
C10 0.029(7) 0.035(8) 0.029(7) 0.005(6) -0.009(6) 0.009(6)
C11 0.048(9) 0.046(9) 0.033(9) -0.007(7) 0.003(7) 0.001(7)
C12 0.020(6) 0.029(7) 0.050(9) 0.003(6) 0.003(6) -0.007(6)
O1 0.061(8) 0.074(9) 0.074(10) -0.020(8) 0.022(7) 0.021(7)
O2 0.048(7) 0.052(7) 0.078(9) 0.006(7) 0.005(6) -0.006(6)
O3 0.031(6) 0.084(9) 0.068(9) 0.018(7) -0.009(6) 0.007(6)
O4 0.061(8) 0.050(7) 0.058(8) -0.010(6) 0.012(6) 0.011(6)
O5 0.032(5) 0.044(6) 0.064(8) 0.008(6) -0.007(5) -0.017(5)
O6 0.037(6) 0.059(7) 0.051(7) -0.001(6) -0.020(5) -0.005(5)
O7 0.044(6) 0.054(7) 0.037(6) 0.001(5) -0.014(5) 0.006(5)
O8 0.044(6) 0.046(7) 0.063(8) 0.017(6) 0.002(6) 0.001(5)
O9 0.069(8) 0.054(7) 0.039(7) -0.007(6) 0.006(6) 0.006(6)
O10 0.050(6) 0.038(6) 0.051(7) -0.017(5) -0.006(5) 0.016(5)
O11 0.054(7) 0.055(7) 0.046(7) 0.016(6) -0.019(6) 0.003(6)
O12 0.075(9) 0.038(6) 0.062(8) 0.008(6) 0.009(7) -0.016(6)
C101 0.020(6) 0.046(8) 0.034(8) 0.007(6) 0.000(5) 0.003(6)
C102 0.076(11) 0.040(8) 0.040(9) 0.009(7) 0.019(8) 0.003(8)
C103 0.074(12) 0.075(12) 0.049(11) 0.004(9) 0.013(9) -0.003(10)
C104 0.062(11) 0.082(13) 0.056(11) 0.031(10) -0.008(9) -0.021(10)
C105 0.061(11) 0.046(9) 0.060(11) 0.019(8) -0.012(9) -0.003(8)
C106 0.040(9) 0.061(10) 0.060(11) 0.001(9) -0.005(8) 0.022(8)
C107 0.007(4) 0.028(5) 0.032(6) 0.001(5) -0.005(4) 0.002(4)
C108 0.045(8) 0.021(6) 0.042(8) 0.003(6) 0.002(7) -0.001(6)
C109 0.041(8) 0.034(7) 0.035(8) -0.009(6) -0.008(6) 0.004(6)
C110 0.030(7) 0.047(9) 0.056(10) -0.004(7) -0.018(7) 0.005(7)
C111 0.032(8) 0.027(7) 0.075(11) -0.012(7) -0.006(7) -0.007(6)
C112 0.025(6) 0.022(6) 0.038(8) 0.003(5) -0.004(6) -0.002(5)
C113 0.017(6) 0.040(8) 0.041(8) -0.005(6) -0.007(5) -0.004(6)
C114 0.049(9) 0.040(9) 0.065(11) 0.000(8) -0.029(8) -0.001(7)
C115 0.076(12) 0.054(10) 0.057(11) -0.013(9) -0.031(9) -0.009(9)
C116 0.072(12) 0.041(9) 0.083(13) -0.011(9) -0.029(10) 0.006(9)
C117 0.071(12) 0.038(9) 0.103(15) -0.009(9) -0.038(11) 0.023(9)
C118 0.059(10) 0.033(8) 0.092(13) -0.010(8) -0.041(10) 0.011(8)
C201 0.039(8) 0.031(7) 0.050(9) 0.001(7) -0.018(7) -0.002(6)
C202 0.030(7) 0.045(9) 0.050(9) -0.017(7) 0.000(7) 0.004(7)
C203 0.037(8) 0.050(9) 0.060(10) -0.009(8) 0.000(7) 0.018(7)
C204 0.046(9) 0.043(9) 0.072(12) -0.004(8) 0.026(8) -0.001(7)
C205 0.048(9) 0.053(10) 0.071(12) 0.010(9) 0.002(8) 0.007(8)
C206 0.031(7) 0.040(8) 0.065(11) 0.013(8) -0.004(7) 0.007(7)
C207 0.040(8) 0.030(7) 0.032(8) -0.002(6) -0.005(6) 0.002(6)
C208 0.030(7) 0.028(7) 0.054(9) -0.009(6) -0.001(6) -0.003(6)
C209 0.039(8) 0.039(8) 0.050(9) -0.004(7) 0.011(7) 0.008(7)
C210 0.059(10) 0.037(8) 0.046(9) -0.012(7) 0.006(8) 0.008(8)
C211 0.058(10) 0.041(8) 0.053(10) -0.006(7) -0.024(8) 0.022(8)
C212 0.028(7) 0.030(7) 0.049(9) 0.005(6) -0.013(6) 0.000(6)
C213 0.031(7) 0.044(8) 0.027(7) -0.017(6) -0.010(6) 0.006(6)
C214 0.046(9) 0.048(9) 0.056(10) -0.017(8) -0.006(8) -0.005(7)
C215 0.045(9) 0.068(11) 0.063(11) -0.023(9) -0.025(8) 0.003(9)
C216 0.079(12) 0.073(12) 0.032(9) -0.012(8) -0.013(8) 0.014(10)
C217 0.075(12) 0.057(10) 0.042(10) 0.006(8) -0.009(9) 0.005(9)
C218 0.057(10) 0.049(9) 0.038(9) 0.003(7) -0.007(7) 0.023(8)
C301 0.058(10) 0.049(9) 0.033(8) 0.001(7) -0.014(7) -0.019(8)
C302 0.042(9) 0.048(9) 0.050(10) -0.007(7) 0.007(7) -0.006(7)
C303 0.045(10) 0.070(12) 0.096(15) 0.005(11) -0.020(10) 0.000(9)
C304 0.052(11) 0.077(13) 0.084(14) -0.002(11) -0.032(10) -0.012(10)
C305 0.070(12) 0.071(12) 0.058(11) -0.012(9) -0.027(9) -0.019(10)
C306 0.068(11) 0.069(11) 0.035(9) -0.012(8) -0.017(8) -0.007(9)
C307 0.053(9) 0.035(8) 0.037(8) 0.003(6) -0.004(7) -0.005(7)
C308 0.059(10) 0.036(8) 0.064(11) 0.014(8) -0.032(8) -0.021(8)
C309 0.066(12) 0.068(12) 0.108(16) 0.012(12) -0.039(11) -0.012(10)
C310 0.073(12) 0.049(10) 0.086(14) 0.030(10) -0.015(10) -0.012(9)
C311 0.098(15) 0.072(13) 0.069(13) 0.039(11) -0.014(11) -0.010(12)
C312 0.067(11) 0.062(10) 0.035(9) 0.001(8) -0.003(8) -0.010(9)
C313 0.033(7) 0.059(9) 0.030(8) -0.002(7) -0.002(6) 0.009(7)
C314 0.031(8) 0.057(10) 0.054(10) -0.012(8) -0.006(7) 0.017(7)
C315 0.096(14) 0.059(11) 0.055(11) -0.015(9) -0.026(10) 0.003(11)
C316 0.053(11) 0.085(13) 0.065(12) -0.018(11) -0.012(9) 0.016(10)
C317 0.063(12) 0.100(15) 0.067(13) -0.016(12) 0.016(10) 0.011(12)
C318 0.061(11) 0.089(13) 0.054(11) -0.001(10) 0.021(9) 0.011(10)
C401 0.038(8) 0.022(7) 0.056(10) 0.002(6) -0.007(7) -0.001(6)
C402 0.042(8) 0.025(7) 0.059(10) 0.014(7) -0.001(7) -0.006(6)
C403 0.043(9) 0.049(9) 0.070(12) 0.014(8) 0.009(8) 0.010(8)
C404 0.067(11) 0.043(9) 0.062(11) 0.004(8) 0.003(9) 0.008(9)
C405 0.086(12) 0.023(7) 0.052(10) -0.003(7) -0.011(9) -0.007(8)
C406 0.047(9) 0.021(7) 0.064(11) -0.004(7) -0.004(8) 0.002(6)
C407 0.023(6) 0.049(9) 0.044(9) 0.006(7) 0.003(6) -0.004(6)
C408 0.076(12) 0.063(11) 0.043(10) 0.002(8) 0.004(9) -0.004(10)
C409 0.086(13) 0.048(10) 0.062(12) 0.005(9) 0.001(10) -0.002(10)
C410 0.061(11) 0.055(10) 0.074(13) -0.021(9) -0.006(9) 0.033(9)
C411 0.040(8) 0.042(9) 0.064(11) 0.007(8) -0.022(8) 0.000(7)
C412 0.042(8) 0.052(9) 0.047(9) 0.004(8) 0.010(7) 0.001(7)
C413 0.039(8) 0.032(8) 0.063(11) -0.002(7) -0.006(7) -0.002(7)
C414 0.032(8) 0.042(9) 0.103(14) 0.001(9) 0.001(9) 0.003(7)
C415 0.056(11) 0.066(12) 0.105(16) 0.013(11) 0.000(11) -0.018(10)
C416 0.053(11) 0.110(16) 0.068(13) 0.020(12) -0.003(10) 0.021(11)
C417 0.039(9) 0.064(11) 0.093(14) 0.013(10) -0.005(9) 0.006(9)
C418 0.028(7) 0.046(9) 0.087(13) 0.008(9) 0.003(8) 0.006(7)

loop_
_atom_type_symbol
_atom_type_description
_atom_type_scat_dispersion_real
_atom_type_scat_dispersion_imag
_atom_type_scat_source
C C 0.0033 0.0016 'International Tables Vol C Tables 4.2.6.8 and 6.1.1.4'
H H 0.0000 0.0000 'International Tables Vol C Tables 4.2.6.8 and 6.1.1.4'
Au Au -2.0133 8.8022 'International Tables Vol C Tables 4.2.6.8 and 6.1.1.4'
O O 0.0106 0.0060 'International Tables Vol C Tables 4.2.6.8 and 6.1.1.4'
P P 0.1023 0.0942 'International Tables Vol C Tables 4.2.6.8 and 6.1.1.4'
Ru Ru -1.2594 0.8363 'International Tables Vol C Tables 4.2.6.8 and 6.1.1.4'

loop_
_geom_angle_atom_site_label_1
_geom_angle_atom_site_label_2
_geom_angle_atom_site_label_3
_geom_angle
_geom_angle_site_symmetry_1
_geom_angle_site_symmetry_3
_geom_angle_publ_flag
P1 Au1 Au4 102.71(9) . . ?
P1 Au1 Ru4 145.33(9) . . ?
Au4 Au1 Ru4 111.69(4) . . ?
P1 Au1 Au3 110.56(10) . . ?
Au4 Au1 Au3 113.50(3) . . ?
Ru4 Au1 Au3 59.56(3) . . ?
P1 Au1 Au2 108.75(9) . . ?
Au4 Au1 Au2 103.02(5) . . ?
Ru4 Au1 Au2 59.99(3) . . ?
Au3 Au1 Au2 117.12(4) . . ?
P1 Au1 Ru2 139.82(10) . . ?
Au4 Au1 Ru2 58.62(3) . . ?
Ru4 Au1 Ru2 67.30(5) . . ?
Au3 Au1 Ru2 58.74(3) . . ?
Au2 Au1 Ru2 110.09(4) . . ?
P1 Au1 Ru3 141.89(9) . . ?
Au4 Au1 Ru3 56.73(3) . . ?
Ru4 Au1 Ru3 62.32(4) . . ?
Au3 Au1 Ru3 107.28(5) . . ?
Au2 Au1 Ru3 55.33(3) . . ?
Ru2 Au1 Ru3 61.16(4) . . ?
P2 Au2 Ru3 145.56(10) . . ?
P2 Au2 Ru4 143.56(10) . . ?
Ru3 Au2 Ru4 66.40(4) . . ?
P2 Au2 Au1 135.51(10) . . ?
Ru3 Au2 Au1 66.73(4) . . ?
Ru4 Au2 Au1 59.55(3) . . ?
P3 Au3 Ru2 140.71(10) . . ?
P3 Au3 Ru4 145.94(11) . . ?
Ru2 Au3 Ru4 68.44(5) . . ?
P3 Au3 Au1 140.47(10) . . ?
Ru2 Au3 Au1 61.32(4) . . ?
Ru4 Au3 Au1 59.88(4) . . ?
P4 Au4 C7 103.2(3) . . ?
P4 Au4 Ru2 144.03(10) . . ?
C7 Au4 Ru2 106.6(3) . . ?
P4 Au4 Au1 144.61(10) . . ?
C7 Au4 Au1 79.4(3) . . ?
Ru2 Au4 Au1 62.02(3) . . ?
P4 Au4 Ru3 136.59(11) . . ?
C7 Au4 Ru3 41.4(3) . . ?
Ru2 Au4 Ru3 65.85(4) . . ?
Au1 Au4 Ru3 66.70(4) . . ?
C101 P1 C113 104.7(7) . . ?
C101 P1 C107 103.9(6) . . ?
C113 P1 C107 103.5(6) . . ?
C101 P1 Au1 112.7(4) . . ?
C113 P1 Au1 115.5(4) . . ?
C107 P1 Au1 115.1(4) . . ?
C207 P2 C201 104.0(7) . . ?
C207 P2 C213 102.0(6) . . ?
C201 P2 C213 108.5(7) . . ?
C207 P2 Au2 113.7(5) . . ?
C201 P2 Au2 113.3(5) . . ?
C213 P2 Au2 114.2(5) . . ?
C313 P3 C307 105.8(8) . . ?
C313 P3 C301 104.5(8) . . ?
C307 P3 C301 102.6(7) . . ?
C313 P3 Au3 112.8(5) . . ?
C307 P3 Au3 114.8(5) . . ?
C301 P3 Au3 115.1(6) . . ?
C413 P4 C407 103.2(7) . . ?
C413 P4 C401 105.8(8) . . ?
C407 P4 C401 108.3(7) . . ?
C413 P4 Au4 122.1(5) . . ?
C407 P4 Au4 110.3(5) . . ?
C401 P4 Au4 106.5(5) . . ?
C2 Ru1 C3 94.8(7) . . ?
C2 Ru1 C1 91.6(7) . . ?
C3 Ru1 C1 95.1(7) . . ?
C2 Ru1 Ru2 98.3(4) . . ?
C3 Ru1 Ru2 96.9(5) . . ?
C1 Ru1 Ru2 163.8(5) . . ?
C2 Ru1 Ru3 103.1(4) . . ?
C3 Ru1 Ru3 155.7(5) . . ?
C1 Ru1 Ru3 100.7(5) . . ?
Ru2 Ru1 Ru3 64.65(5) . . ?
C2 Ru1 Ru4 164.0(4) . . ?
C3 Ru1 Ru4 94.0(5) . . ?
C1 Ru1 Ru4 100.9(5) . . ?
Ru2 Ru1 Ru4 67.35(5) . . ?
Ru3 Ru1 Ru4 65.06(5) . . ?
C6 Ru2 C5 91.1(6) . . ?
C6 Ru2 C4 92.0(6) . . ?
C5 Ru2 C4 92.8(6) . . ?
C6 Ru2 Au4 158.1(4) . . ?
C5 Ru2 Au4 74.3(4) . . ?
C4 Ru2 Au4 72.9(4) . . ?
C6 Ru2 Au3 75.4(4) . . ?
C5 Ru2 Au3 163.2(4) . . ?
C4 Ru2 Au3 78.0(4) . . ?
Au4 Ru2 Au3 115.30(5) . . ?
C6 Ru2 Ru1 81.9(4) . . ?
C5 Ru2 Ru1 85.0(4) . . ?
C4 Ru2 Ru1 173.4(4) . . ?
Au4 Ru2 Ru1 112.24(6) . . ?
Au3 Ru2 Ru1 102.62(5) . . ?
C6 Ru2 Au1 135.3(4) . . ?
C5 Ru2 Au1 133.1(4) . . ?
C4 Ru2 Au1 81.2(4) . . ?
Au4 Ru2 Au1 59.36(4) . . ?
Au3 Ru2 Au1 59.95(3) . . ?
Ru1 Ru2 Au1 104.82(5) . . ?
C6 Ru2 Ru3 139.6(4) . . ?
C5 Ru2 Ru3 87.2(4) . . ?
C4 Ru2 Ru3 128.4(4) . . ?
Au4 Ru2 Ru3 57.50(4) . . ?
Au3 Ru2 Ru3 109.50(5) . . ?
Ru1 Ru2 Ru3 57.73(4) . . ?
Au1 Ru2 Ru3 62.79(3) . . ?
C9 Ru3 C8 89.6(6) . . ?
C9 Ru3 C7 95.5(7) . . ?
C8 Ru3 C7 93.3(6) . . ?
C9 Ru3 Au2 73.3(4) . . ?
C8 Ru3 Au2 159.2(4) . . ?
C7 Ru3 Au2 77.1(4) . . ?
C9 Ru3 Au4 159.8(4) . . ?
C8 Ru3 Au4 86.8(5) . . ?
C7 Ru3 Au4 65.0(5) . . ?
Au2 Ru3 Au4 105.10(5) . . ?
C9 Ru3 Ru1 87.3(5) . . ?
C8 Ru3 Ru1 78.8(4) . . ?
C7 Ru3 Ru1 171.6(4) . . ?
Au2 Ru3 Ru1 111.38(5) . . ?
Au4 Ru3 Ru1 111.35(5) . . ?
C9 Ru3 Ru2 143.4(5) . . ?
C8 Ru3 Ru2 92.9(4) . . ?
C7 Ru3 Ru2 120.7(5) . . ?
Au2 Ru3 Ru2 107.86(5) . . ?
Au4 Ru3 Ru2 56.66(3) . . ?
Ru1 Ru3 Ru2 57.62(4) . . ?
C9 Ru3 Ru4 91.5(4) . . ?
C8 Ru3 Ru4 136.3(4) . . ?
C7 Ru3 Ru4 130.0(4) . . ?
Au2 Ru3 Ru4 57.91(4) . . ?
Au4 Ru3 Ru4 104.75(5) . . ?
Ru1 Ru3 Ru4 57.65(4) . . ?
Ru2 Ru3 Ru4 62.32(5) . . ?
C9 Ru3 Au1 130.0(4) . . ?
C8 Ru3 Au1 140.4(5) . . ?
C7 Ru3 Au1 84.7(5) . . ?
Au2 Ru3 Au1 57.94(3) . . ?
Au4 Ru3 Au1 56.58(3) . . ?
Ru1 Ru3 Au1 99.60(6) . . ?
Ru2 Ru3 Au1 56.05(4) . . ?
Ru4 Ru3 Au1 54.60(4) . . ?
C10 Ru4 C11 91.7(6) . . ?
C10 Ru4 C12 93.9(6) . . ?
C11 Ru4 C12 92.3(7) . . ?
C10 Ru4 Au3 160.5(4) . . ?
C11 Ru4 Au3 69.6(5) . . ?
C12 Ru4 Au3 81.9(5) . . ?
C10 Ru4 Au1 137.4(4) . . ?
C11 Ru4 Au1 130.1(5) . . ?
C12 Ru4 Au1 78.6(4) . . ?
Au3 Ru4 Au1 60.56(3) . . ?
C10 Ru4 Au2 77.3(4) . . ?
C11 Ru4 Au2 159.2(5) . . ?
C12 Ru4 Au2 71.2(4) . . ?
Au3 Ru4 Au2 118.52(5) . . ?
Au1 Ru4 Au2 60.46(4) . . ?
C10 Ru4 Ru1 81.4(4) . . ?
C11 Ru4 Ru1 86.3(5) . . ?
C12 Ru4 Ru1 175.1(4) . . ?
Au3 Ru4 Ru1 102.07(5) . . ?
Au1 Ru4 Ru1 105.95(6) . . ?
Au2 Ru4 Ru1 108.99(6) . . ?
C10 Ru4 Ru3 89.5(4) . . ?
C11 Ru4 Ru3 143.0(5) . . ?
C12 Ru4 Ru3 124.6(4) . . ?
Au3 Ru4 Ru3 108.61(6) . . ?
Au1 Ru4 Ru3 63.08(4) . . ?
Au2 Ru4 Ru3 55.69(4) . . ?
Ru1 Ru4 Ru3 57.29(4) . . ?
O1 C1 Ru1 178.1(16) . . ?
O2 C2 Ru1 175.1(16) . . ?
O3 C3 Ru1 177.3(17) . . ?
O4 C4 Ru2 167.1(12) . . ?
O5 C5 Ru2 175.3(14) . . ?
O6 C6 Ru2 171.6(13) . . ?
O7 C7 Ru3 166.8(14) . . ?
O7 C7 Au4 115.9(12) . . ?
Ru3 C7 Au4 73.6(4) . . ?
O8 C8 Ru3 173.4(13) . . ?
O9 C9 Ru3 174.1(13) . . ?
O10 C10 Ru4 172.9(13) . . ?
O11 C11 Ru4 172.9(14) . . ?
O12 C12 Ru4 169.8(13) . . ?
C102 C101 C106 116.7(15) . . ?
C102 C101 P1 124.6(12) . . ?
C106 C101 P1 118.7(12) . . ?
C103 C102 C101 122.8(17) . . ?
C103 C102 H102 118.6 . . ?
C101 C102 H102 118.6 . . ?
C102 C103 C104 120.6(19) . . ?
C102 C103 H103 119.7 . . ?
C104 C103 H103 119.7 . . ?
C105 C104 C103 117.5(18) . . ?
C105 C104 H104 121.3 . . ?
C103 C104 H104 121.3 . . ?
C104 C105 C106 122.5(18) . . ?
C104 C105 H105 118.8 . . ?
C106 C105 H105 118.8 . . ?
C101 C106 C105 119.8(17) . . ?
C101 C106 H106 120.1 . . ?
C105 C106 H106 120.1 . . ?
C108 C107 C112 118.3(12) . . ?
C108 C107 P1 121.2(10) . . ?
C112 C107 P1 120.3(10) . . ?
C107 C108 C109 122.1(14) . . ?
C107 C108 H108 118.9 . . ?
C109 C108 H108 118.9 . . ?
C110 C109 C108 118.9(15) . . ?
C110 C109 H109 120.5 . . ?
C108 C109 H109 120.5 . . ?
C109 C110 C111 121.5(14) . . ?
C109 C110 H110 119.3 . . ?
C111 C110 H110 119.3 . . ?
C110 C111 C112 119.3(14) . . ?
C110 C111 H111 120.3 . . ?
C112 C111 H111 120.3 . . ?
C107 C112 C111 119.9(14) . . ?
C107 C112 H112 120.1 . . ?
C111 C112 H112 120.1 . . ?
C118 C113 C114 118.3(14) . . ?
C118 C113 P1 122.2(11) . . ?
C114 C113 P1 119.2(11) . . ?
C115 C114 C113 120.7(15) . . ?
C115 C114 H114 119.7 . . ?
C113 C114 H114 119.7 . . ?
C114 C115 C116 121.4(16) . . ?
C114 C115 H115 119.3 . . ?
C116 C115 H115 119.3 . . ?
C117 C116 C115 117.8(17) . . ?
C117 C116 H116 121.1 . . ?
C115 C116 H116 121.1 . . ?
C118 C117 C116 122.2(17) . . ?
C118 C117 H117 118.9 . . ?
C116 C117 H117 118.9 . . ?
C117 C118 C113 119.3(16) . . ?
C117 C118 H118 120.4 . . ?
C113 C118 H118 120.4 . . ?
C202 C201 C206 119.9(16) . . ?
C202 C201 P2 119.1(12) . . ?
C206 C201 P2 120.4(12) . . ?
C203 C202 C201 119.2(15) . . ?
C203 C202 H202 120.4 . . ?
C201 C202 H202 120.4 . . ?
C204 C203 C202 119.4(15) . . ?
C204 C203 H203 120.3 . . ?
C202 C203 H203 120.3 . . ?
C205 C204 C203 122.4(17) . . ?
C205 C204 H204 118.8 . . ?
C203 C204 H204 118.8 . . ?
C204 C205 C206 120.4(17) . . ?
C204 C205 H205 119.8 . . ?
C206 C205 H205 119.8 . . ?
C205 C206 C201 118.7(15) . . ?
C205 C206 H206 120.7 . . ?
C201 C206 H206 120.7 . . ?
C212 C207 C208 118.4(13) . . ?
C212 C207 P2 120.4(11) . . ?
C208 C207 P2 121.2(11) . . ?
C209 C208 C207 120.2(13) . . ?
C209 C208 H208 119.9 . . ?
C207 C208 H208 119.9 . . ?
C208 C209 C210 122.5(15) . . ?
C208 C209 H209 118.8 . . ?
C210 C209 H209 118.8 . . ?
C209 C210 C211 119.2(15) . . ?
C209 C210 H210 120.4 . . ?
C211 C210 H210 120.4 . . ?
C212 C211 C210 118.7(15) . . ?
C212 C211 H211 120.6 . . ?
C210 C211 H211 120.6 . . ?
C211 C212 C207 121.0(14) . . ?
C211 C212 H212 119.5 . . ?
C207 C212 H212 119.5 . . ?
C218 C213 C214 116.7(14) . . ?
C218 C213 P2 120.4(11) . . ?
C214 C213 P2 122.8(13) . . ?
C215 C214 C213 118.3(17) . . ?
C215 C214 H214 120.9 . . ?
C213 C214 H214 120.9 . . ?
C216 C215 C214 121.1(17) . . ?
C216 C215 H215 119.5 . . ?
C214 C215 H215 119.5 . . ?
C215 C216 C217 120.4(17) . . ?
C215 C216 H216 119.8 . . ?
C217 C216 H216 119.8 . . ?
C218 C217 C216 118.5(19) . . ?
C218 C217 H217 120.8 . . ?
C216 C217 H217 120.8 . . ?
C217 C218 C213 124.9(18) . . ?
C217 C218 H218 117.6 . . ?
C213 C218 H218 117.6 . . ?
C302 C301 C306 122.0(15) . . ?
C302 C301 P3 117.9(12) . . ?
C306 C301 P3 120.1(14) . . ?
C303 C302 C301 115.6(17) . . ?
C303 C302 H302 122.2 . . ?
C301 C302 H302 122.2 . . ?
C304 C303 C302 124(2) . . ?
C304 C303 H303 118.1 . . ?
C302 C303 H303 118.1 . . ?
C303 C304 C305 122.5(18) . . ?
C303 C304 H304 118.7 . . ?
C305 C304 H304 118.7 . . ?
C304 C305 C306 118.3(18) . . ?
C304 C305 H305 120.8 . . ?
C306 C305 H305 120.8 . . ?
C305 C306 C301 117.2(19) . . ?
C305 C306 H306 121.4 . . ?
C301 C306 H306 121.4 . . ?
C312 C307 C308 117.9(15) . . ?
C312 C307 P3 123.7(13) . . ?
C308 C307 P3 118.3(12) . . ?
C309 C308 C307 121.0(16) . . ?
C309 C308 H308 119.5 . . ?
C307 C308 H308 119.5 . . ?
C308 C309 C310 118.8(18) . . ?
C308 C309 H309 120.6 . . ?
C310 C309 H309 120.6 . . ?
C311 C310 C309 120.7(18) . . ?
C311 C310 H310 119.6 . . ?
C309 C310 H310 119.6 . . ?
C310 C311 C312 121.2(19) . . ?
C310 C311 H311 119.4 . . ?
C312 C311 H311 119.4 . . ?
C311 C312 C307 120.3(17) . . ?
C311 C312 H312 119.8 . . ?
C307 C312 H312 119.8 . . ?
C318 C313 C314 118.0(16) . . ?
C318 C313 P3 124.6(15) . . ?
C314 C313 P3 117.3(12) . . ?
C315 C314 C313 121.3(17) . . ?
C315 C314 H314 119.3 . . ?
C313 C314 H314 119.3 . . ?
C314 C315 C316 118(2) . . ?
C314 C315 H315 121.0 . . ?
C316 C315 H315 121.0 . . ?
C317 C316 C315 121(2) . . ?
C317 C316 H316 119.5 . . ?
C315 C316 H316 119.5 . . ?
C316 C317 C318 120(2) . . ?
C316 C317 H317 120.1 . . ?
C318 C317 H317 120.1 . . ?
C313 C318 C317 122(2) . . ?
C313 C318 H318 119.1 . . ?
C317 C318 H318 119.1 . . ?
C402 C401 C406 119.6(16) . . ?
C402 C401 P4 118.7(12) . . ?
C406 C401 P4 121.5(12) . . ?
C403 C402 C401 120.2(16) . . ?
C403 C402 H402 119.9 . . ?
C401 C402 H402 119.9 . . ?
C402 C403 C404 120.2(17) . . ?
C402 C403 H403 119.9 . . ?
C404 C403 H403 119.9 . . ?
C405 C404 C403 120.8(19) . . ?
C405 C404 H404 119.6 . . ?
C403 C404 H404 119.6 . . ?
C404 C405 C406 118.2(18) . . ?
C404 C405 H405 120.9 . . ?
C406 C405 H405 120.9 . . ?
C405 C406 C401 121.0(16) . . ?
C405 C406 H406 119.5 . . ?
C401 C406 H406 119.5 . . ?
C412 C407 C408 119.8(16) . . ?
C412 C407 P4 123.8(12) . . ?
C408 C407 P4 116.4(12) . . ?
C409 C408 C407 118.8(18) . . ?
C409 C408 H408 120.6 . . ?
C407 C408 H408 120.6 . . ?
C410 C409 C408 119(2) . . ?
C410 C409 H409 120.3 . . ?
C408 C409 H409 120.3 . . ?
C409 C410 C411 123.4(18) . . ?
C409 C410 H410 118.3 . . ?
C411 C410 H410 118.3 . . ?
C410 C411 C412 118.5(17) . . ?
C410 C411 H411 120.7 . . ?
C412 C411 H411 120.7 . . ?
C407 C412 C411 120.0(16) . . ?
C407 C412 H412 120.0 . . ?
C411 C412 H412 120.0 . . ?
C414 C413 C418 117.7(15) . . ?
C414 C413 P4 120.5(12) . . ?
C418 C413 P4 121.1(12) . . ?
C413 C414 C415 121.8(17) . . ?
C413 C414 H414 119.1 . . ?
C415 C414 H414 119.1 . . ?
C416 C415 C414 118(2) . . ?
C416 C415 H415 121.0 . . ?
C414 C415 H415 121.0 . . ?
C417 C416 C415 121(2) . . ?
C417 C416 H416 119.3 . . ?
C415 C416 H416 119.3 . . ?
C416 C417 C418 121.2(19) . . ?
C416 C417 H417 119.4 . . ?
C418 C417 H417 119.4 . . ?
C417 C418 C413 119.5(17) . . ?
C417 C418 H418 120.2 . . ?
C413 C418 H418 120.2 . . ?

loop_
_geom_bond_atom_site_label_1
_geom_bond_atom_site_label_2
_geom_bond_distance
_geom_bond_site_symmetry_2
_geom_bond_publ_flag
Au1 P1 2.321(4) . ?
Au1 Au4 2.8531(14) . ?
Au1 Ru4 2.8699(16) . ?
Au1 Au3 2.8892(15) . ?
Au1 Au2 2.8966(14) . ?
Au1 Ru2 2.9285(17) . ?
Au1 Ru3 3.1396(18) . ?
Au2 P2 2.329(3) . ?
Au2 Ru3 2.8107(16) . ?
Au2 Ru4 2.8829(16) . ?
Au3 P3 2.340(4) . ?
Au3 Ru2 2.8533(16) . ?
Au3 Ru4 2.8603(17) . ?
Au4 P4 2.322(4) . ?
Au4 C7 2.700(15) . ?
Au4 Ru2 2.8311(16) . ?
Au4 Ru3 2.8581(16) . ?
P1 C101 1.815(14) . ?
P1 C113 1.831(15) . ?
P1 C107 1.840(12) . ?
P2 C207 1.816(14) . ?
P2 C201 1.830(17) . ?
P2 C213 1.845(14) . ?
P3 C313 1.804(15) . ?
P3 C307 1.807(15) . ?
P3 C301 1.832(16) . ?
P4 C413 1.801(16) . ?
P4 C407 1.820(16) . ?
P4 C401 1.860(17) . ?
Ru1 C2 1.931(17) . ?
Ru1 C3 1.935(17) . ?
Ru1 C1 1.959(17) . ?
Ru1 Ru2 2.8899(18) . ?
Ru1 Ru3 2.893(2) . ?
Ru1 Ru4 2.9049(19) . ?
Ru2 C6 1.914(14) . ?
Ru2 C5 1.926(14) . ?
Ru2 C4 1.946(14) . ?
Ru2 Ru3 3.092(2) . ?
Ru3 C9 1.880(14) . ?
Ru3 C8 1.921(14) . ?
Ru3 C7 1.972(15) . ?
Ru3 Ru4 3.118(2) . ?
Ru4 C10 1.902(15) . ?
Ru4 C11 1.902(16) . ?
Ru4 C12 1.906(13) . ?
C1 O1 1.093(19) . ?
C2 O2 1.109(19) . ?
C3 O3 1.126(19) . ?
C4 O4 1.128(17) . ?
C5 O5 1.123(17) . ?
C6 O6 1.165(17) . ?
C7 O7 1.139(17) . ?
C8 O8 1.126(17) . ?
C9 O9 1.143(17) . ?
C10 O10 1.149(17) . ?
C11 O11 1.175(18) . ?
C12 O12 1.131(17) . ?
C101 C102 1.38(2) . ?
C101 C106 1.38(2) . ?
C102 C103 1.37(2) . ?
C102 H102 0.9500 . ?
C103 C104 1.38(3) . ?
C103 H103 0.9500 . ?
C104 C105 1.35(3) . ?
C104 H104 0.9500 . ?
C105 C106 1.41(2) . ?
C105 H105 0.9500 . ?
C106 H106 0.9500 . ?
C107 C108 1.38(2) . ?
C107 C112 1.403(17) . ?
C108 C109 1.39(2) . ?
C108 H108 0.9500 . ?
C109 C110 1.37(2) . ?
C109 H109 0.9500 . ?
C110 C111 1.38(2) . ?
C110 H110 0.9500 . ?
C111 C112 1.42(2) . ?
C111 H111 0.9500 . ?
C112 H112 0.9500 . ?
C113 C118 1.39(2) . ?
C113 C114 1.44(2) . ?
C114 C115 1.32(2) . ?
C114 H114 0.9500 . ?
C115 C116 1.41(3) . ?
C115 H115 0.9500 . ?
C116 C117 1.39(3) . ?
C116 H116 0.9500 . ?
C117 C118 1.37(2) . ?
C117 H117 0.9500 . ?
C118 H118 0.9500 . ?
C201 C202 1.40(2) . ?
C201 C206 1.42(2) . ?
C202 C203 1.39(2) . ?
C202 H202 0.9500 . ?
C203 C204 1.37(2) . ?
C203 H203 0.9500 . ?
C204 C205 1.35(2) . ?
C204 H204 0.9500 . ?
C205 C206 1.38(2) . ?
C205 H205 0.9500 . ?
C206 H206 0.9500 . ?
C207 C212 1.402(19) . ?
C207 C208 1.41(2) . ?
C208 C209 1.35(2) . ?
C208 H208 0.9500 . ?
C209 C210 1.36(2) . ?
C209 H209 0.9500 . ?
C210 C211 1.42(2) . ?
C210 H210 0.9500 . ?
C211 C212 1.38(2) . ?
C211 H211 0.9500 . ?
C212 H212 0.9500 . ?
C213 C218 1.37(2) . ?
C213 C214 1.43(2) . ?
C214 C215 1.39(2) . ?
C214 H214 0.9500 . ?
C215 C216 1.37(3) . ?
C215 H215 0.9500 . ?
C216 C217 1.38(3) . ?
C216 H216 0.9500 . ?
C217 C218 1.33(2) . ?
C217 H217 0.9500 . ?
C218 H218 0.9500 . ?
C301 C302 1.42(2) . ?
C301 C306 1.44(2) . ?
C302 C303 1.39(2) . ?
C302 H302 0.9500 . ?
C303 C304 1.33(3) . ?
C303 H303 0.9500 . ?
C304 C305 1.38(3) . ?
C304 H304 0.9500 . ?
C305 C306 1.43(2) . ?
C305 H305 0.9500 . ?
C306 H306 0.9500 . ?
C307 C312 1.40(2) . ?
C307 C308 1.41(2) . ?
C308 C309 1.37(3) . ?
C308 H308 0.9500 . ?
C309 C310 1.43(3) . ?
C309 H309 0.9500 . ?
C310 C311 1.32(3) . ?
C310 H310 0.9500 . ?
C311 C312 1.40(3) . ?
C311 H311 0.9500 . ?
C312 H312 0.9500 . ?
C313 C318 1.37(2) . ?
C313 C314 1.41(2) . ?
C314 C315 1.40(3) . ?
C314 H314 0.9500 . ?
C315 C316 1.40(3) . ?
C315 H315 0.9500 . ?
C316 C317 1.36(3) . ?
C316 H316 0.9500 . ?
C317 C318 1.39(3) . ?
C317 H317 0.9500 . ?
C318 H318 0.9500 . ?
C401 C402 1.36(2) . ?
C401 C406 1.41(2) . ?
C402 C403 1.34(2) . ?
C402 H402 0.9500 . ?
C403 C404 1.41(3) . ?
C403 H403 0.9500 . ?
C404 C405 1.36(3) . ?
C404 H404 0.9500 . ?
C405 C406 1.37(2) . ?
C405 H405 0.9500 . ?
C406 H406 0.9500 . ?
C407 C412 1.40(2) . ?
C407 C408 1.44(2) . ?
C408 C409 1.40(3) . ?
C408 H408 0.9500 . ?
C409 C410 1.38(3) . ?
C409 H409 0.9500 . ?
C410 C411 1.38(3) . ?
C410 H410 0.9500 . ?
C411 C412 1.42(2) . ?
C411 H411 0.9500 . ?
C412 H412 0.9500 . ?
C413 C414 1.38(2) . ?
C413 C418 1.42(2) . ?
C414 C415 1.40(3) . ?
C414 H414 0.9500 . ?
C415 C416 1.38(3) . ?
C415 H415 0.9500 . ?
C416 C417 1.34(3) . ?
C416 H416 0.9500 . ?
C417 C418 1.39(2) . ?
C417 H417 0.9500 . ?
C418 H418 0.9500 . ?
